data_4101116
loop_
_publ_author_name
'Moon, Dohyun'
'Kang, Sangmi'
'Park, Jaejoon'
'Lee, Kyungjai '
'John, Rohith P. '
'Won, Hosik'
'Seong, Ki Hoon'
'Kim, Yang Sun'
'Kim, Ghyung Hwa'
'Rhee, Hakjune'
'Lah, Myoung Soo'

_journal_name_full 'Journal of the American Chemical Society'
_journal_paper_doi 10.1021/ja060051h
_journal_year 2006
_chemical_formula_sum 'C96 H72 Cl1.5 N27 O33 Pd3'
_chemical_formula_weight 2504.18
_space_group_IT_number 222
_symmetry_cell_setting cubic
_symmetry_space_group_name_Hall '-P 4a 2bc 3'
_symmetry_space_group_name_H-M 'P n -3 n :2'
_cell_angle_alpha 90.00
_cell_angle_beta 90.00
_cell_angle_gamma 90.00
_cell_formula_units_Z 4
_cell_length_a 28.2132(16)
_cell_length_b 28.2132(16)
_cell_length_c 28.2132(16)
_cell_measurement_temperature 293(2)
_cell_volume 22457(2)
_diffrn_ambient_temperature 293(2)
_exptl_crystal_density_diffrn 0.741
_cod_depositor_comments
;
The following automatic conversions were performed:
'_symmetry_cell_setting' value 'Cubic' changed to 'cubic' according to
'/home/saulius/struct/CIF-dictionaries/cif_core.dic' dictionary named
'cif_core.dic' version 2.4.1 from 2010-06-29.

Automatic conversion script
Id: cif_fix_enum 1527 2010-12-29 10:47:43Z saulius 
;
_cod_original_sg_symbol_H-M 'P n -3 n'
_cod_original_formula_sum 'C96 H72 Cl1.50 N27 O33 Pd3'
_cod_database_code 4101116

loop_
_symmetry_equiv_pos_as_xyz
'x, y, z'
'-x+1/2, -y+1/2, z'
'-x+1/2, y, -z+1/2'
'x, -y+1/2, -z+1/2'
'z, x, y'
'z, -x+1/2, -y+1/2'
'-z+1/2, -x+1/2, y'
'-z+1/2, x, -y+1/2'
'y, z, x'
'-y+1/2, z, -x+1/2'
'y, -z+1/2, -x+1/2'
'-y+1/2, -z+1/2, x'
'y, x, -z+1/2'
'-y+1/2, -x+1/2, -z+1/2'
'y, -x+1/2, z'
'-y+1/2, x, z'
'x, z, -y+1/2'
'-x+1/2, z, y'
'-x+1/2, -z+1/2, -y+1/2'
'x, -z+1/2, y'
'z, y, -x+1/2'
'z, -y+1/2, x'
'-z+1/2, y, x'
'-z+1/2, -y+1/2, -x+1/2'
'-x, -y, -z'
'x-1/2, y-1/2, -z'
'x-1/2, -y, z-1/2'
'-x, y-1/2, z-1/2'
'-z, -x, -y'
'-z, x-1/2, y-1/2'
'z-1/2, x-1/2, -y'
'z-1/2, -x, y-1/2'
'-y, -z, -x'
'y-1/2, -z, x-1/2'
'-y, z-1/2, x-1/2'
'y-1/2, z-1/2, -x'
'-y, -x, z-1/2'
'y-1/2, x-1/2, z-1/2'
'-y, x-1/2, -z'
'y-1/2, -x, -z'
'-x, -z, y-1/2'
'x-1/2, -z, -y'
'x-1/2, z-1/2, y-1/2'
'-x, z-1/2, -y'
'-z, -y, x-1/2'
'-z, y-1/2, -x'
'z-1/2, -y, -x'
'z-1/2, y-1/2, x-1/2'

loop_
_atom_site_label
_atom_site_type_symbol
_atom_site_fract_x
_atom_site_fract_y
_atom_site_fract_z
_atom_site_U_iso_or_equiv
_atom_site_adp_type
_atom_site_occupancy
_atom_site_symmetry_multiplicity
_atom_site_calc_flag
_atom_site_refinement_flags
_atom_site_disorder_assembly
_atom_site_disorder_group
Pd1 Pd 0.7500 0.7500 0.39702(3) 0.0970(5) Uani 1 4 d S . .
N1 N 0.72303(17) 0.81683(16) 0.39785(15) 0.0969(13) Uani 1 1 d . . .
N21 N 0.6529(2) 0.8909(2) 0.47661(19) 0.137(2) Uani 0.568(7) 1 d PD A 1
H21 H 0.6515 0.9210 0.4813 0.165 Uiso 0.568(7) 1 calc PR A 1
N22 N 0.6529(2) 0.8909(2) 0.47661(19) 0.137(2) Uani 0.43 1 d PD A 2
H22 H 0.6458 0.8695 0.4971 0.165 Uiso 0.432(7) 1 calc PR A 2
C1 C 0.69812(19) 0.8310(2) 0.43405(19) 0.0969(15) Uani 1 1 d . A .
H1 H 0.6933 0.8101 0.4591 0.116 Uiso 1 1 calc R . .
C2 C 0.6787(2) 0.8758(2) 0.4366(2) 0.1101(17) Uani 1 1 d . . .
C3 C 0.6863(3) 0.9064(2) 0.3991(3) 0.142(3) Uani 1 1 d . A .
H3 H 0.6733 0.9368 0.3993 0.170 Uiso 1 1 calc R . .
C4 C 0.7129(4) 0.8915(3) 0.3622(3) 0.166(4) Uani 1 1 d . . .
H4 H 0.7194 0.9121 0.3373 0.199 Uiso 1 1 calc R A .
C5 C 0.7306(3) 0.8462(3) 0.3612(2) 0.135(2) Uani 1 1 d . A .
H5 H 0.7478 0.8358 0.3351 0.162 Uiso 1 1 calc R . .
O11 O 0.6250(3) 0.8194(3) 0.5030(4) 0.157(4) Uani 0.568(7) 1 d PD A 1
C61 C 0.6294(3) 0.8624(4) 0.5093(3) 0.108(4) Uani 0.568(7) 1 d PD A 1
C71 C 0.6117(3) 0.8917(4) 0.5508(4) 0.107(4) Uani 0.568(7) 1 d PD A 1
C81 C 0.6293(4) 0.9316(4) 0.5731(3) 0.103(3) Uani 0.568(7) 1 d PD A 1
H81 H 0.6563 0.9464 0.5611 0.124 Uiso 0.568(7) 1 calc PR A 1
O12 O 0.6519(7) 0.9787(5) 0.4710(4) 0.222(9) Uani 0.432(7) 1 d PD A 2
C62 C 0.6371(5) 0.9386(6) 0.4870(4) 0.189(12) Uani 0.432(7) 1 d PD A 2
C72 C 0.5995(6) 0.9338(7) 0.5263(6) 0.134(7) Uani 0.432(7) 1 d PD A 2
C82 C 0.5629(8) 0.9006(7) 0.5328(7) 0.157(8) Uani 0.432(7) 1 d PD A 2
H82 H 0.5630 0.8752 0.5118 0.188 Uiso 0.432(7) 1 calc PR A 2
Cl1 Cl 0.7500 0.7500 0.2500 0.238(5) Uani 1 8 d SD . .
O2 O 0.7500 0.7500 0.2968(4) 0.247(8) Uani 1 4 d SD . .
O3 O 0.7127(4) 0.7873(4) 0.2500 0.39(2) Uani 0.50 2 d SPD . .
N3 N 0.7500 0.7500 0.5528(5) 0.241(10) Uani 1 4 d S . .
O4 O 0.7500 0.7500 0.5070(6) 0.215(6) Uani 1 4 d S . .

loop_
_atom_site_aniso_label
_atom_site_aniso_U_11
_atom_site_aniso_U_22
_atom_site_aniso_U_33
_atom_site_aniso_U_23
_atom_site_aniso_U_13
_atom_site_aniso_U_12
Pd1 0.1053(5) 0.1053(5) 0.0803(6) 0.000 0.000 0.000
N1 0.098(3) 0.112(3) 0.081(3) 0.005(3) 0.006(2) 0.002(3)
N21 0.163(5) 0.135(5) 0.115(4) -0.002(3) 0.038(4) 0.028(4)
N22 0.163(5) 0.135(5) 0.115(4) -0.002(3) 0.038(4) 0.028(4)
C1 0.105(4) 0.100(4) 0.086(3) 0.004(3) 0.009(3) 0.006(3)
C2 0.117(4) 0.103(4) 0.110(4) 0.003(4) 0.019(3) 0.010(3)
C3 0.195(8) 0.106(4) 0.124(5) 0.030(4) 0.034(5) 0.025(5)
C4 0.263(10) 0.120(6) 0.115(5) 0.033(4) 0.082(6) 0.041(6)
C5 0.186(6) 0.131(6) 0.088(4) 0.010(4) 0.031(4) -0.001(5)
O11 0.151(7) 0.116(6) 0.203(9) -0.070(6) 0.087(6) -0.027(5)
C61 0.082(6) 0.131(9) 0.110(7) 0.003(7) 0.041(5) 0.002(6)
C71 0.043(4) 0.149(10) 0.128(8) 0.003(7) 0.032(5) -0.015(5)
C81 0.084(6) 0.125(9) 0.100(7) -0.015(6) -0.009(5) -0.033(6)
O12 0.33(2) 0.219(15) 0.117(10) 0.077(10) 0.097(11) 0.042(13)
C62 0.21(2) 0.30(3) 0.060(9) -0.045(13) -0.006(11) 0.14(2)
C72 0.157(16) 0.098(11) 0.146(16) 0.056(12) 0.039(13) 0.013(11)
C82 0.22(3) 0.134(16) 0.122(15) 0.009(13) 0.016(16) 0.015(17)
Cl1 0.303(8) 0.303(8) 0.108(5) 0.000 0.000 0.000
O2 0.312(14) 0.312(14) 0.119(11) 0.000 0.000 0.000
O3 0.38(3) 0.38(3) 0.43(5) -0.03(3) -0.03(3) 0.24(3)
N3 0.322(17) 0.322(17) 0.080(8) 0.000 0.000 0.000
O4 0.239(10) 0.239(10) 0.167(12) 0.000 0.000 0.000

loop_
_geom_bond_atom_site_label_1
_geom_bond_atom_site_label_2
_geom_bond_distance
_geom_bond_site_symmetry_2
_geom_bond_publ_flag
Pd1 N1 2.033(4) 16_655 ?
Pd1 N1 2.033(4) . ?
Pd1 N1 2.033(4) 15_565 ?
Pd1 N1 2.033(4) 2_665 ?
N1 C1 1.303(6) . ?
N1 C5 1.341(7) . ?
N21 C61 1.391(9) . ?
N21 C2 1.409(7) . ?
C1 C2 1.381(8) . ?
C2 C3 1.382(8) . ?
C3 C4 1.351(9) . ?
C4 C5 1.372(10) . ?
O11 C61 1.233(10) . ?
C61 C71 1.518(12) . ?
C71 C81 1.334(10) 6_566 ?
C71 C81 1.385(11) . ?
C81 C71 1.334(10) 12_665 ?
O12 C62 1.287(15) . ?
C62 C72 1.542(15) . ?
C72 C82 1.398(16) 12_665 ?
C72 C82 1.405(16) . ?
C82 C72 1.398(16) 6_566 ?
Cl1 O2 1.320(12) 3_655 ?
Cl1 O2 1.320(12) . ?
Cl1 O3 1.490(16) 4_565 ?
Cl1 O3 1.490(16) . ?
Cl1 O3 1.490(16) 3_655 ?
Cl1 O3 1.490(16) 2_665 ?
N3 O4 1.292(18) . ?
